data_7113678
loop_
_publ_author_name
'Lo, Kenneth Kam-Wing'
'Tsang, Keith Hing-Kit'
'Hui, Wai-Ki'
'Zhu, Nianyong'

_publ_section_title
;
 Luminescent rhenium(I) diimine indole conjugates -- photophysical,
 electrochemical and protein-binding properties
;
_journal_coden_ASTM CHCOFS
_journal_issue 21
_journal_name_full
;
 Chemical Communications (Cambridge, United Kingdom)
;
_journal_page_first 2704
_journal_page_last 2705
_journal_paper_doi 10.1039/b306914a
_journal_year 2003
_chemical_formula_moiety 'C45 H48 F3 N6 O9 Re S'
_chemical_formula_sum 'C45 H48 F3 N6 O9 Re S'
_chemical_formula_weight 1092.15
_space_group_IT_number 14
_symmetry_cell_setting monoclinic
_symmetry_space_group_name_Hall '-P 2ybc'
_symmetry_space_group_name_H-M 'P 1 21/c 1'
_atom_sites_solution_hydrogens geom
_atom_sites_solution_primary direct
_atom_sites_solution_secondary difmap
_audit_creation_method SHELXL-97
_cell_angle_alpha 90.00
_cell_angle_beta 99.44(3)
_cell_angle_gamma 90.00
_cell_formula_units_Z 4
_cell_length_a 11.656(2)
_cell_length_b 24.084(5)
_cell_length_c 17.124(3)
_cell_measurement_reflns_used 0
_cell_measurement_temperature 253(2)
_cell_measurement_theta_max 0
_cell_measurement_theta_min 0
_cell_volume 4742.0(16)
_computing_cell_refinement Scalepack
_computing_data_collection Marcontrol
_computing_data_reduction Denzo
_computing_molecular_graphics 'Ortep-3 for Windows (Farrugia, 1997)'
_computing_publication_material 'WinGX publication routines (Farrugia, 1999)'
_computing_structure_refinement 'SHELXL-97 (Sheldrick, 1997)'
_computing_structure_solution SIR-97
_diffrn_ambient_temperature 253(2)
_diffrn_measured_fraction_theta_full 0.809
_diffrn_measured_fraction_theta_max 0.809
_diffrn_measurement_device_type 'marresearch IPDS mar300'
_diffrn_measurement_method Oscillation
_diffrn_radiation_monochromator graphite
_diffrn_radiation_source 'fine-focus sealed tube'
_diffrn_radiation_type MoK\a
_diffrn_radiation_wavelength 0.71069
_diffrn_reflns_av_R_equivalents 0.0486
_diffrn_reflns_av_sigmaI/netI 0.0746
_diffrn_reflns_limit_h_max 12
_diffrn_reflns_limit_h_min -12
_diffrn_reflns_limit_k_max 25
_diffrn_reflns_limit_k_min -25
_diffrn_reflns_limit_l_max 20
_diffrn_reflns_limit_l_min -20
_diffrn_reflns_number 25815
_diffrn_reflns_theta_full 25.35
_diffrn_reflns_theta_max 25.35
_diffrn_reflns_theta_min 1.47
_exptl_absorpt_coefficient_mu 2.678
_exptl_absorpt_correction_type none
_exptl_crystal_colour yellow
_exptl_crystal_density_diffrn 1.530
_exptl_crystal_density_method 'not measured'
_exptl_crystal_description prism
_exptl_crystal_F_000 2200
_exptl_crystal_size_max 0.5
_exptl_crystal_size_mid 0.15
_exptl_crystal_size_min 0.1
_refine_diff_density_max 0.851
_refine_diff_density_min -0.964
_refine_diff_density_rms 0.194
_refine_ls_extinction_method none
_refine_ls_goodness_of_fit_ref 0.956
_refine_ls_hydrogen_treatment mixed
_refine_ls_matrix_type full
_refine_ls_number_parameters 587
_refine_ls_number_reflns 7027
_refine_ls_number_restraints 12
_refine_ls_restrained_S_all 0.964
_refine_ls_R_factor_all 0.0669
_refine_ls_R_factor_gt 0.0369
_refine_ls_shift/su_max 0.002
_refine_ls_shift/su_mean 0.000
_refine_ls_structure_factor_coef Fsqd
_refine_ls_weighting_details 'calc w=1/[\s^2^(Fo^2^)+(0.0634P)^2^+0.0000P] where P=(Fo^2^+2Fc^2^)/3'
_refine_ls_weighting_scheme calc
_refine_ls_wR_factor_gt 0.0965
_refine_ls_wR_factor_ref 0.1148
_reflns_number_gt 4550
_reflns_number_total 7027
_reflns_threshold_expression >2sigma(I)
_cod_duplicate_entry 7104866
_cod_data_source_file b306914a.txt
_cod_data_source_block mar791
_cod_original_cell_volume 4742.0(15)
_cod_original_sg_symbol_H-M 'P 21/c'
_cod_database_code 7113678

loop_
_symmetry_equiv_pos_as_xyz
'x, y, z'
'-x, y+1/2, -z+1/2'
'-x, -y, -z'
'x, -y-1/2, z-1/2'

loop_
_atom_site_label
_atom_site_type_symbol
_atom_site_fract_x
_atom_site_fract_y
_atom_site_fract_z
_atom_site_U_iso_or_equiv
_atom_site_adp_type
_atom_site_occupancy
_atom_site_symmetry_multiplicity
_atom_site_calc_flag
_atom_site_refinement_flags
_atom_site_disorder_assembly
_atom_site_disorder_group
Re1 Re 0.08538(2) 0.028315(13) 0.854978(15) 0.05870(13) Uani 1 1 d . . .
O1 O 0.0595(5) 0.1072(3) 0.9913(3) 0.0892(17) Uani 1 1 d . . .
O2 O 0.1824(5) -0.0583(3) 0.9799(3) 0.0957(18) Uani 1 1 d . . .
O3 O -0.1614(4) -0.0138(3) 0.8646(3) 0.0898(18) Uani 1 1 d . . .
O4 O 0.0361(4) -0.0810(2) 0.4896(3) 0.0902(17) Uani 1 1 d . . .
O5 O -0.7543(4) 0.0121(2) 0.3330(3) 0.0727(14) Uani 1 1 d . . .
O6 O -0.4091(13) 0.3052(8) 0.6167(9) 0.136(5) Uiso 0.50 1 d P . .
O7 O -0.5174(11) 0.3611(6) 0.6995(8) 0.090(4) Uiso 0.50 1 d P . .
O8 O -0.4514(14) 0.4058(8) 0.5995(10) 0.157(6) Uiso 0.50 1 d P . .
N1 N 0.2481(4) 0.0655(3) 0.8357(3) 0.0633(16) Uani 1 1 d . . .
N2 N 0.0352(5) 0.0893(2) 0.7627(3) 0.0597(15) Uani 1 1 d . . .
N3 N 0.1173(4) -0.0271(2) 0.7565(3) 0.0554(14) Uani 1 1 d . . .
N4 N -0.1183(5) -0.0529(3) 0.5405(4) 0.0622(16) Uani 1 1 d . . .
N5 N -0.7033(6) 0.0893(4) 0.2751(4) 0.075(2) Uani 1 1 d . . .
N6 N -1.1550(6) 0.1924(3) 0.1717(6) 0.104(2) Uani 1 1 d . . .
H6 H -1.2237 0.1900 0.1445 0.124 Uiso 1 1 calc R . .
C1 C 0.0692(6) 0.0784(4) 0.9399(4) 0.070(2) Uani 1 1 d . . .
C2 C 0.1454(6) -0.0252(4) 0.9326(5) 0.074(2) Uani 1 1 d . . .
C3 C -0.0678(6) 0.0006(3) 0.8599(4) 0.0661(19) Uani 1 1 d . . .
C4 C 0.3542(7) 0.0513(4) 0.8726(5) 0.084(2) Uani 1 1 d . . .
H4A H 0.3603 0.0230 0.9100 0.101 Uiso 1 1 calc R . .
C5 C 0.4568(6) 0.0767(5) 0.8578(5) 0.092(3) Uani 1 1 d . . .
C6 C 0.4475(8) 0.1192(5) 0.8036(6) 0.097(3) Uani 1 1 d . . .
C7 C 0.3358(8) 0.1353(4) 0.7619(5) 0.087(3) Uani 1 1 d . . .
C8 C 0.2383(6) 0.1064(3) 0.7809(5) 0.067(2) Uani 1 1 d . . .
C9 C 0.1236(6) 0.1191(3) 0.7403(4) 0.065(2) Uani 1 1 d . . .
C10 C 0.1046(8) 0.1586(3) 0.6797(5) 0.078(2) Uani 1 1 d . . .
C11 C -0.0109(8) 0.1661(3) 0.6382(5) 0.076(2) Uani 1 1 d . . .
C12 C -0.0976(7) 0.1358(4) 0.6620(4) 0.074(2) Uani 1 1 d . . .
C13 C -0.0725(6) 0.0994(3) 0.7236(4) 0.0646(19) Uani 1 1 d . . .
H13 H -0.1340 0.0803 0.7395 0.077 Uiso 1 1 calc R . .
C14 C 0.3148(9) 0.1773(4) 0.7019(6) 0.098(3) Uani 1 1 d . . .
H14 H 0.3768 0.1975 0.6887 0.118 Uiso 1 1 calc R . .
C15 C 0.2065(11) 0.1877(4) 0.6648(6) 0.101(3) Uani 1 1 d . . .
H15 H 0.1967 0.2157 0.6268 0.121 Uiso 1 1 calc R . .
C16 C 0.5705(7) 0.0589(5) 0.9036(6) 0.134(4) Uani 1 1 d . . .
H16A H 0.6283 0.0589 0.8696 0.201 Uiso 1 1 calc R . .
H16B H 0.5632 0.0221 0.9240 0.201 Uiso 1 1 calc R . .
H16C H 0.5933 0.0841 0.9468 0.201 Uiso 1 1 calc R . .
C17 C 0.5554(8) 0.1498(5) 0.7837(7) 0.154(5) Uani 1 1 d . . .
H17A H 0.5415 0.1891 0.7827 0.231 Uiso 1 1 calc R . .
H17B H 0.5704 0.1379 0.7329 0.231 Uiso 1 1 calc R . .
H17C H 0.6215 0.1415 0.8233 0.231 Uiso 1 1 calc R . .
C18 C -0.0304(9) 0.2049(4) 0.5683(5) 0.112(3) Uani 1 1 d . . .
H18A H -0.1122 0.2082 0.5493 0.168 Uiso 1 1 calc R . .
H18B H 0.0077 0.1904 0.5270 0.168 Uiso 1 1 calc R . .
H18C H 0.0011 0.2408 0.5842 0.168 Uiso 1 1 calc R . .
C19 C -0.2223(7) 0.1394(4) 0.6210(5) 0.097(3) Uani 1 1 d . . .
H19A H -0.2692 0.1143 0.6459 0.146 Uiso 1 1 calc R . .
H19B H -0.2267 0.1296 0.5663 0.146 Uiso 1 1 calc R . .
H19C H -0.2502 0.1766 0.6249 0.146 Uiso 1 1 calc R . .
C20 C 0.2108(5) -0.0603(3) 0.7671(4) 0.0662(19) Uani 1 1 d . . .
H20 H 0.2599 -0.0595 0.8157 0.079 Uiso 1 1 calc R . .
C21 C 0.2377(6) -0.0952(3) 0.7102(5) 0.073(2) Uani 1 1 d . . .
H21 H 0.3041 -0.1172 0.7198 0.087 Uiso 1 1 calc R . .
C22 C 0.1656(6) -0.0974(3) 0.6386(5) 0.070(2) Uani 1 1 d . . .
H22 H 0.1825 -0.1210 0.5989 0.084 Uiso 1 1 calc R . .
C23 C 0.0672(5) -0.0643(3) 0.6260(4) 0.0550(17) Uani 1 1 d . . .
C24 C 0.0462(5) -0.0298(3) 0.6861(4) 0.0534(16) Uani 1 1 d . . .
H24 H -0.0197 -0.0075 0.6779 0.064 Uiso 1 1 calc R . .
C25 C -0.0073(6) -0.0664(3) 0.5461(4) 0.0638(19) Uani 1 1 d . . .
C26 C -0.1951(6) -0.0553(3) 0.4636(4) 0.071(2) Uani 1 1 d . . .
H26A H -0.2178 -0.0935 0.4521 0.085 Uiso 1 1 calc R . .
H26B H -0.1525 -0.0426 0.4228 0.085 Uiso 1 1 calc R . .
C27 C -0.3010(6) -0.0209(3) 0.4611(4) 0.074(2) Uani 1 1 d . . .
H27A H -0.2783 0.0173 0.4736 0.089 Uiso 1 1 calc R . .
H27B H -0.3444 -0.0339 0.5013 0.089 Uiso 1 1 calc R . .
C28 C -0.3792(6) -0.0227(3) 0.3807(4) 0.070(2) Uani 1 1 d . . .
H28A H -0.3374 -0.0072 0.3413 0.085 Uiso 1 1 calc R . .
H28B H -0.3969 -0.0611 0.3666 0.085 Uiso 1 1 calc R . .
C29 C -0.4908(7) 0.0085(4) 0.3788(4) 0.085(3) Uani 1 1 d . . .
H29A H -0.4727 0.0455 0.3996 0.102 Uiso 1 1 calc R . .
H29B H -0.5363 -0.0099 0.4138 0.102 Uiso 1 1 calc R . .
C30 C -0.5644(6) 0.0137(3) 0.2982(4) 0.073(2) Uani 1 1 d . . .
H30A H -0.5242 0.0366 0.2647 0.088 Uiso 1 1 calc R . .
H30B H -0.5755 -0.0228 0.2742 0.088 Uiso 1 1 calc R . .
C31 C -0.6811(6) 0.0390(4) 0.3028(4) 0.066(2) Uani 1 1 d . . .
C32 C -0.8158(6) 0.1162(3) 0.2754(5) 0.083(2) Uani 1 1 d . . .
H32A H -0.8149 0.1347 0.3258 0.100 Uiso 1 1 calc R . .
H32B H -0.8761 0.0880 0.2701 0.100 Uiso 1 1 calc R . .
C33 C -0.8445(6) 0.1575(4) 0.2103(5) 0.085(3) Uani 1 1 d . . .
H33A H -0.8385 0.1401 0.1601 0.102 Uiso 1 1 calc R . .
H33B H -0.7890 0.1878 0.2184 0.102 Uiso 1 1 calc R . .
C34 C -0.9651(7) 0.1801(3) 0.2074(6) 0.079(2) Uani 1 1 d . . .
C35 C -1.0591(7) 0.1674(4) 0.1535(6) 0.093(3) Uani 1 1 d . . .
H35 H -1.0580 0.1446 0.1099 0.111 Uiso 1 1 calc R . .
C36 C -1.0043(7) 0.2158(4) 0.2643(6) 0.083(3) Uani 1 1 d . . .
C37 C -1.1254(8) 0.2219(4) 0.2401(7) 0.094(3) Uani 1 1 d . . .
C38 C -1.1911(12) 0.2546(5) 0.2843(9) 0.137(5) Uani 1 1 d . . .
H38 H -1.2710 0.2581 0.2682 0.164 Uiso 1 1 calc R . .
C39 C -1.1394(15) 0.2809(6) 0.3497(9) 0.153(7) Uani 1 1 d . . .
H39 H -1.1830 0.3025 0.3789 0.183 Uiso 1 1 calc R . .
C40 C -1.0194(15) 0.2756(5) 0.3737(7) 0.143(5) Uani 1 1 d . . .
H40 H -0.9842 0.2945 0.4186 0.172 Uiso 1 1 calc R . .
C41 C -0.9489(10) 0.2420(4) 0.3315(7) 0.107(3) Uani 1 1 d . . .
H41 H -0.8694 0.2380 0.3487 0.128 Uiso 1 1 calc R . .
C42 C -0.6056(11) 0.3412(7) 0.5553(7) 0.129(4) Uani 1 1 d . . .
S1 S -0.4884(2) 0.33679(19) 0.63247(19) 0.1509(15) Uani 1 1 d . . .
F1 F -0.6802(7) 0.3008(4) 0.5687(5) 0.208(4) Uani 1 1 d . . .
F2 F -0.5801(7) 0.3317(3) 0.4860(4) 0.177(3) Uani 1 1 d . . .
F3 F -0.6598(8) 0.3875(4) 0.5555(6) 0.209(4) Uani 1 1 d . . .
C43 C -0.5104(15) 0.1855(8) 0.4375(11) 0.316(14) Uiso 1 1 d D . .
O9 O -0.514(2) 0.1574(9) 0.5126(13) 0.232(10) Uiso 0.50 1 d PD A 1
C44 C -0.611(3) 0.2048(13) 0.3946(18) 0.228(16) Uiso 0.50 1 d PD A 1
H44A H -0.6757 0.1866 0.4116 0.342 Uiso 0.50 1 calc PR A 1
H44B H -0.6112 0.1973 0.3395 0.342 Uiso 0.50 1 calc PR A 1
H44C H -0.6163 0.2441 0.4025 0.342 Uiso 0.50 1 calc PR A 1
C45 C -0.410(2) 0.2067(11) 0.4243(15) 0.167(10) Uiso 0.50 1 d PD A 1
H45A H -0.3469 0.1906 0.4607 0.250 Uiso 0.50 1 calc PR A 1
H45B H -0.4099 0.2462 0.4318 0.250 Uiso 0.50 1 calc PR A 1
H45C H -0.3993 0.1985 0.3711 0.250 Uiso 0.50 1 calc PR A 1
O9' O -0.4128(16) 0.1491(9) 0.4410(12) 0.208(8) Uiso 0.50 1 d PD A 2
C44' C -0.606(2) 0.1753(11) 0.4704(17) 0.163(10) Uiso 0.50 1 d PD A 2
H44D H -0.5893 0.1471 0.5102 0.245 Uiso 0.50 1 calc PR A 2
H44E H -0.6684 0.1629 0.4302 0.245 Uiso 0.50 1 calc PR A 2
H44F H -0.6297 0.2087 0.4941 0.245 Uiso 0.50 1 calc PR A 2
C45' C -0.528(3) 0.2248(13) 0.378(2) 0.28(2) Uiso 0.50 1 d PD A 2
H45D H -0.4562 0.2312 0.3589 0.413 Uiso 0.50 1 calc PR A 2
H45E H -0.5538 0.2588 0.3987 0.413 Uiso 0.50 1 calc PR A 2
H45F H -0.5856 0.2117 0.3357 0.413 Uiso 0.50 1 calc PR A 2
O6' O -0.4665(16) 0.2671(8) 0.6283(11) 0.164(6) Uiso 0.50 1 d P . .
O8' O -0.3947(13) 0.3575(8) 0.6077(9) 0.134(5) Uiso 0.50 1 d P . .
O7' O -0.5333(13) 0.3346(7) 0.7042(10) 0.114(5) Uiso 0.50 1 d P . .
H5 H -0.653(6) 0.106(3) 0.267(5) 0.09(3) Uiso 1 1 d . . .
H4 H -0.147(6) -0.040(3) 0.575(4) 0.06(2) Uiso 1 1 d . . .

loop_
_atom_site_aniso_label
_atom_site_aniso_U_11
_atom_site_aniso_U_22
_atom_site_aniso_U_33
_atom_site_aniso_U_23
_atom_site_aniso_U_13
_atom_site_aniso_U_12
Re1 0.04807(18) 0.0829(3) 0.04644(18) -0.00409(17) 0.01151(11) -0.00294(14)
O1 0.092(4) 0.113(5) 0.065(4) -0.020(4) 0.020(3) -0.004(3)
O2 0.086(4) 0.129(5) 0.070(4) 0.017(4) 0.008(3) 0.005(3)
O3 0.062(3) 0.126(5) 0.084(4) -0.005(3) 0.022(3) -0.019(3)
O4 0.082(3) 0.123(5) 0.068(4) -0.034(3) 0.021(3) 0.013(3)
O5 0.077(3) 0.081(4) 0.061(3) 0.006(3) 0.015(3) 0.006(3)
N1 0.050(3) 0.088(5) 0.053(4) -0.018(4) 0.012(3) -0.007(3)
N2 0.067(4) 0.067(4) 0.050(3) -0.014(3) 0.022(3) -0.006(3)
N3 0.048(3) 0.069(4) 0.052(3) 0.000(3) 0.015(2) 0.001(3)
N4 0.065(4) 0.077(5) 0.045(4) -0.009(3) 0.012(3) 0.002(3)
N5 0.056(4) 0.087(6) 0.087(5) 0.010(4) 0.022(3) 0.004(4)
N6 0.074(5) 0.100(6) 0.140(8) 0.028(6) 0.028(5) 0.000(4)
C1 0.062(4) 0.104(7) 0.046(4) 0.000(5) 0.012(3) -0.005(4)
C2 0.051(4) 0.118(7) 0.052(5) 0.006(5) 0.005(3) 0.006(4)
C3 0.066(5) 0.090(6) 0.044(4) -0.001(4) 0.012(3) 0.002(4)
C4 0.069(5) 0.126(8) 0.058(5) -0.020(5) 0.013(4) -0.015(5)
C5 0.057(5) 0.138(9) 0.082(6) -0.041(6) 0.017(4) -0.024(5)
C6 0.082(6) 0.117(8) 0.105(8) -0.059(7) 0.050(5) -0.047(6)
C7 0.088(6) 0.096(7) 0.088(7) -0.046(6) 0.043(5) -0.032(5)
C8 0.070(5) 0.069(6) 0.067(5) -0.028(4) 0.030(4) -0.024(4)
C9 0.085(5) 0.060(5) 0.057(5) -0.020(4) 0.031(4) -0.005(4)
C10 0.128(7) 0.050(5) 0.068(6) -0.019(4) 0.049(5) -0.012(5)
C11 0.107(7) 0.053(6) 0.071(6) -0.013(4) 0.021(5) 0.013(5)
C12 0.094(6) 0.075(6) 0.054(5) -0.009(4) 0.012(4) 0.020(5)
C13 0.067(4) 0.078(6) 0.048(4) -0.010(4) 0.007(3) 0.007(4)
C14 0.128(8) 0.076(7) 0.107(8) -0.022(6) 0.064(7) -0.033(6)
C15 0.157(9) 0.055(6) 0.107(8) -0.014(5) 0.070(7) -0.020(6)
C16 0.062(6) 0.241(14) 0.097(8) -0.033(8) 0.006(5) -0.010(7)
C17 0.113(8) 0.182(12) 0.184(12) -0.077(10) 0.076(7) -0.090(8)
C18 0.183(10) 0.066(7) 0.087(7) 0.009(6) 0.024(6) 0.024(6)
C19 0.123(7) 0.094(7) 0.068(6) 0.002(5) -0.003(5) 0.027(5)
C20 0.050(4) 0.085(6) 0.065(5) 0.006(4) 0.010(3) 0.001(4)
C21 0.058(4) 0.080(6) 0.081(6) -0.004(5) 0.014(4) 0.007(4)
C22 0.076(5) 0.060(5) 0.078(6) -0.011(4) 0.026(4) 0.004(4)
C23 0.056(4) 0.056(5) 0.055(4) -0.004(4) 0.015(3) -0.003(3)
C24 0.052(4) 0.056(4) 0.054(4) 0.003(4) 0.013(3) 0.000(3)
C25 0.065(5) 0.061(6) 0.067(5) -0.009(4) 0.017(4) -0.002(3)
C26 0.079(5) 0.075(5) 0.058(5) -0.005(4) 0.009(4) -0.002(4)
C27 0.069(5) 0.096(7) 0.056(5) -0.008(4) 0.010(3) 0.012(4)
C28 0.075(5) 0.088(6) 0.050(4) 0.004(4) 0.015(3) 0.015(4)
C29 0.083(5) 0.113(7) 0.057(5) -0.013(5) 0.006(4) 0.029(5)
C30 0.071(5) 0.090(7) 0.059(5) -0.004(4) 0.011(4) 0.017(4)
C31 0.065(5) 0.079(7) 0.052(5) 0.001(4) 0.011(3) 0.007(4)
C32 0.072(5) 0.079(6) 0.107(7) 0.030(5) 0.036(4) 0.021(4)
C33 0.066(5) 0.085(7) 0.111(7) 0.010(5) 0.035(4) 0.001(4)
C34 0.073(5) 0.061(6) 0.110(7) 0.020(5) 0.031(5) 0.001(4)
C35 0.070(6) 0.079(7) 0.133(9) 0.010(6) 0.029(5) 0.001(4)
C36 0.102(7) 0.060(6) 0.094(7) 0.028(5) 0.036(5) 0.006(5)
C37 0.089(7) 0.071(7) 0.134(9) 0.045(6) 0.059(6) 0.029(5)
C38 0.153(11) 0.101(10) 0.180(14) 0.053(9) 0.100(11) 0.058(8)
C39 0.219(16) 0.106(11) 0.159(15) 0.029(10) 0.105(14) 0.064(11)
C40 0.237(15) 0.093(9) 0.112(10) 0.013(7) 0.066(11) 0.024(10)
C41 0.158(9) 0.067(7) 0.102(8) 0.023(6) 0.042(7) 0.017(6)
C42 0.144(11) 0.157(13) 0.094(9) 0.005(9) 0.039(7) -0.004(9)
S1 0.0737(17) 0.259(5) 0.119(2) -0.065(3) 0.0143(15) 0.023(2)
F1 0.211(8) 0.233(9) 0.187(8) -0.001(7) 0.056(6) -0.113(7)
F2 0.231(8) 0.209(8) 0.101(5) 0.013(5) 0.056(5) -0.028(6)
F3 0.217(8) 0.173(8) 0.224(10) 0.025(7) -0.004(7) 0.058(7)

loop_
_atom_type_symbol
_atom_type_description
_atom_type_scat_dispersion_real
_atom_type_scat_dispersion_imag
_atom_type_scat_source
Re Re -1.0185 7.2310 'International Tables Vol C Tables 4.2.6.8 and 6.1.1.4'
O O 0.0106 0.0060 'International Tables Vol C Tables 4.2.6.8 and 6.1.1.4'
N N 0.0061 0.0033 'International Tables Vol C Tables 4.2.6.8 and 6.1.1.4'
C C 0.0033 0.0016 'International Tables Vol C Tables 4.2.6.8 and 6.1.1.4'
S S 0.1246 0.1234 'International Tables Vol C Tables 4.2.6.8 and 6.1.1.4'
F F 0.0171 0.0103 'International Tables Vol C Tables 4.2.6.8 and 6.1.1.4'
H H 0.0000 0.0000 'International Tables Vol C Tables 4.2.6.8 and 6.1.1.4'

loop_
_geom_angle_atom_site_label_1
_geom_angle_atom_site_label_2
_geom_angle_atom_site_label_3
_geom_angle
C2 Re1 C3 88.4(3)
C2 Re1 C1 88.1(3)
C3 Re1 C1 88.7(3)
C2 Re1 N2 173.8(2)
C3 Re1 N2 97.2(3)
C1 Re1 N2 94.5(3)
C2 Re1 N1 98.9(3)
C3 Re1 N1 172.5(3)
C1 Re1 N1 93.0(2)
N2 Re1 N1 75.4(2)
C2 Re1 N3 92.0(3)
C3 Re1 N3 95.6(2)
C1 Re1 N3 175.7(2)
N2 Re1 N3 84.99(19)
N1 Re1 N3 82.75(19)
O6' O6 S1 88.6(15)
O6' O6 O8' 151(2)
S1 O6 O8' 63.2(11)
O7' O7 S1 79(2)
O8' O8 S1 46.6(9)
C4 N1 C8 118.8(6)
C4 N1 Re1 125.8(6)
C8 N1 Re1 115.4(4)
C13 N2 C9 116.9(6)
C13 N2 Re1 127.2(5)
C9 N2 Re1 115.9(5)
C20 N3 C24 117.3(6)
C20 N3 Re1 119.2(5)
C24 N3 Re1 123.5(4)
C25 N4 C26 120.1(6)
C31 N5 C32 122.1(7)
C35 N6 C37 109.1(8)
O1 C1 Re1 178.6(7)
O2 C2 Re1 179.6(8)
O3 C3 Re1 176.8(7)
N1 C4 C5 123.5(9)
C6 C5 C4 118.2(8)
C6 C5 C16 122.4(9)
C4 C5 C16 119.4(10)
C5 C6 C7 120.2(7)
C5 C6 C17 121.9(10)
C7 C6 C17 117.9(11)
C8 C7 C6 116.8(9)
C8 C7 C14 117.6(9)
C6 C7 C14 125.7(8)
N1 C8 C7 122.6(8)
N1 C8 C9 117.2(6)
C7 C8 C9 120.2(8)
N2 C9 C10 122.2(7)
N2 C9 C8 116.1(7)
C10 C9 C8 121.7(7)
C9 C10 C11 118.5(7)
C9 C10 C15 115.3(9)
C11 C10 C15 126.2(9)
C12 C11 C10 118.0(8)
C12 C11 C18 123.3(8)
C10 C11 C18 118.7(8)
C11 C12 C13 120.0(7)
C11 C12 C19 122.3(8)
C13 C12 C19 117.6(8)
N2 C13 C12 124.4(7)
C15 C14 C7 120.6(9)
C14 C15 C10 124.5(10)
N3 C20 C21 123.3(7)
C20 C21 C22 119.0(7)
C21 C22 C23 119.2(7)
C24 C23 C22 118.4(6)
C24 C23 C25 123.9(6)
C22 C23 C25 117.6(6)
N3 C24 C23 122.7(6)
O4 C25 N4 123.0(7)
O4 C25 C23 118.9(6)
N4 C25 C23 118.2(6)
N4 C26 C27 112.8(6)
C26 C27 C28 112.5(6)
C29 C28 C27 113.2(6)
C28 C29 C30 115.1(6)
C31 C30 C29 111.7(6)
O5 C31 N5 121.4(7)
O5 C31 C30 119.8(8)
N5 C31 C30 118.8(7)
N5 C32 C33 112.6(6)
C32 C33 C34 111.1(6)
C35 C34 C36 106.8(8)
C35 C34 C33 126.3(9)
C36 C34 C33 126.8(9)
C34 C35 N6 110.6(9)
C41 C36 C37 120.4(10)
C41 C36 C34 133.4(9)
C37 C36 C34 106.2(9)
N6 C37 C38 132.2(11)
N6 C37 C36 107.3(8)
C38 C37 C36 120.5(12)
C39 C38 C37 120.3(14)
C38 C39 C40 119.6(14)
C39 C40 C41 122.2(14)
C36 C41 C40 116.9(11)
F3 C42 F2 110.2(12)
F3 C42 F1 107.1(12)
F2 C42 F1 106.2(12)
F3 C42 S1 112.2(11)
F2 C42 S1 114.6(9)
F1 C42 S1 105.9(9)
O6 S1 O8' 59.2(9)
O6 S1 O7 136.4(9)
O8' S1 O7 115.6(10)
O6 S1 O7' 123.6(11)
O8' S1 O7' 137.0(10)
O7 S1 O7' 27.9(8)
O6 S1 O6' 43.6(9)
O8' S1 O6' 102.7(9)
O7 S1 O6' 120.9(10)
O7' S1 O6' 94.6(10)
O6 S1 C42 112.7(9)
O8' S1 C42 108.5(8)
O7 S1 C42 109.6(7)
O7' S1 C42 107.8(8)
O6' S1 C42 97.7(8)
O6 S1 O8 105.3(10)
O8' S1 O8 46.7(8)
O7 S1 O8 88.5(9)
O7' S1 O8 116.2(9)
O6' S1 O8 147.0(9)
C42 S1 O8 84.6(8)
C45 C43 C44' 161.8(19)
C45 C43 C44 119(3)
C44' C43 C44 65.8(12)
C45 C43 C45' 68.9(14)
C44' C43 C45' 114(2)
C44 C43 C45' 50(2)
C45 C43 O9' 61.6(13)
C44' C43 O9' 125.3(18)
C44 C43 O9' 147.3(19)
C45' C43 O9' 118.1(14)
C45 C43 O9 118.8(17)
C44' C43 O9 53.3(12)
C44 C43 O9 119.1(14)
C45' C43 O9 161(2)
O9' C43 O9 79.6(15)
O6 O6' S1 47.8(11)
O6 O8' S1 57.6(10)
O6 O8' O8 142.8(18)
S1 O8' O8 86.7(13)
O7 O7' S1 73(2)

loop_
_geom_bond_atom_site_label_1
_geom_bond_atom_site_label_2
_geom_bond_distance
Re1 C2 1.901(9)
Re1 C3 1.920(8)
Re1 C1 1.922(9)
Re1 N2 2.167(6)
Re1 N1 2.171(5)
Re1 N3 2.229(5)
O1 C1 1.141(8)
O2 C2 1.167(9)
O3 C3 1.161(8)
O4 C25 1.216(8)
O5 C31 1.249(8)
O6 O6' 1.17(2)
O6 S1 1.260(16)
O6 O8' 1.28(2)
O7 O7' 0.673(19)
O7 S1 1.379(13)
O8 O8' 1.33(2)
O8 S1 1.829(19)
N1 C4 1.338(9)
N1 C8 1.351(9)
N2 C13 1.344(8)
N2 C9 1.360(8)
N3 C20 1.340(8)
N3 C24 1.348(8)
N4 C25 1.322(9)
N4 C26 1.467(8)
N5 C31 1.312(9)
N5 C32 1.463(9)
N6 C35 1.349(10)
N6 C37 1.364(12)
C4 C5 1.403(11)
C5 C6 1.374(13)
C5 C16 1.488(12)
C6 C7 1.432(13)
C6 C17 1.544(10)
C7 C8 1.416(10)
C7 C14 1.434(13)
C8 C9 1.435(10)
C9 C10 1.400(11)
C10 C11 1.427(11)
C10 C15 1.438(11)
C11 C12 1.362(11)
C11 C18 1.505(11)
C12 C13 1.365(10)
C12 C19 1.509(10)
C14 C15 1.340(13)
C20 C21 1.362(10)
C21 C22 1.370(10)
C22 C23 1.386(9)
C23 C24 1.376(9)
C23 C25 1.495(9)
C26 C27 1.482(9)
C27 C28 1.522(10)
C28 C29 1.499(9)
C29 C30 1.506(10)
C30 C31 1.504(10)
C32 C33 1.492(10)
C33 C34 1.500(10)
C34 C35 1.346(11)
C34 C36 1.428(11)
C36 C41 1.377(12)
C36 C37 1.412(11)
C37 C38 1.405(14)
C38 C39 1.339(17)
C39 C40 1.397(17)
C40 C41 1.430(14)
C42 F3 1.282(14)
C42 F2 1.291(12)
C42 F1 1.349(13)
C42 S1 1.741(13)
S1 O8' 1.332(16)
S1 O7' 1.412(16)
S1 O6' 1.70(2)
C43 C45 1.334(17)
C43 C44' 1.355(17)
C43 C44 1.357(19)
C43 C45' 1.378(19)
C43 O9' 1.43(2)
C43 O9 1.46(2)
